data_1569119
loop_
_publ_author_name
'Dhamija, Avinash'
'Chandel, Dolly'
'Rath, Sankar Prasad'

_publ_section_title
;
 Modulation of supramolecular chirality by stepwise axial coordination in
 a nano-size trizinc(ii)porphyrin trimer.
;
_journal_issue 22
_journal_name_full 'Chemical science'
_journal_page_first 6032
_journal_page_last 6038
_journal_paper_doi 10.1039/d3sc00858d
_journal_volume 14
_journal_year 2023
_chemical_formula_sum 'C120 H100 Cl4 N12 O2 Zn2.4'
_chemical_formula_weight 2040.80
_space_group_crystal_system triclinic
_space_group_IT_number 2
_space_group_name_Hall '-P 1'
_space_group_name_H-M_alt 'P -1'
_atom_sites_solution_hydrogens geom
_audit_creation_method SHELXL-2018/3
_audit_update_record
;
2022-10-19 deposited with the CCDC.	2023-05-10 downloaded from the CCDC.
;
_cell_angle_alpha 73.666(2)
_cell_angle_beta 84.633(2)
_cell_angle_gamma 68.645(2)
_cell_formula_units_Z 1
_cell_length_a 11.2120(9)
_cell_length_b 13.3082(11)
_cell_length_c 19.7177(15)
_cell_measurement_reflns_used 999
_cell_measurement_temperature 100(2)
_cell_measurement_theta_max 27.0
_cell_measurement_theta_min 2.5
_cell_volume 2629.4(4)
_computing_cell_refinement 'Bruker SAINT'
_computing_data_collection 'Bruker APEX'
_computing_data_reduction 'Bruker SAINT'
_computing_molecular_graphics 'SHELXL 5.1, XP (Sheldrick, 1994)'
_computing_publication_material SHELXL-97
_computing_structure_refinement 'SHELXL-2018/3 (Sheldrick, 2018)'
_computing_structure_solution 'SHELXS-97 (Sheldrick, 2008)'
_diffrn_ambient_temperature 100(2)
_diffrn_measured_fraction_theta_full 0.997
_diffrn_measured_fraction_theta_max 0.997
_diffrn_measurement_device_type 'Bruker SMART APEX'
_diffrn_measurement_method \w
_diffrn_radiation_type MoK\a
_diffrn_radiation_wavelength 0.71073
_diffrn_reflns_av_R_equivalents 0.0482
_diffrn_reflns_av_unetI/netI 0.0651
_diffrn_reflns_Laue_measured_fraction_full 0.997
_diffrn_reflns_Laue_measured_fraction_max 0.997
_diffrn_reflns_limit_h_max 13
_diffrn_reflns_limit_h_min -13
_diffrn_reflns_limit_k_max 16
_diffrn_reflns_limit_k_min -16
_diffrn_reflns_limit_l_max 23
_diffrn_reflns_limit_l_min -23
_diffrn_reflns_number 27724
_diffrn_reflns_point_group_measured_fraction_full 0.997
_diffrn_reflns_point_group_measured_fraction_max 0.997
_diffrn_reflns_theta_full 25.242
_diffrn_reflns_theta_max 25.498
_diffrn_reflns_theta_min 2.920
_diffrn_source 'fine-focus sealed tube'
_exptl_absorpt_coefficient_mu 0.704
_exptl_absorpt_correction_T_max 0.932
_exptl_absorpt_correction_T_min 0.905
_exptl_absorpt_correction_type multi-scan
_exptl_absorpt_process_details 'SADABS 2.05 (Sheldrick, 2002)'
_exptl_crystal_colour 'dark red'
_exptl_crystal_density_diffrn 1.289
_exptl_crystal_description block
_exptl_crystal_F_000 1060
_exptl_crystal_size_max 0.160
_exptl_crystal_size_mid 0.120
_exptl_crystal_size_min 0.100
_refine_diff_density_max 1.057
_refine_diff_density_min -0.650
_refine_diff_density_rms 0.089
_refine_ls_extinction_method none
_refine_ls_goodness_of_fit_ref 1.059
_refine_ls_hydrogen_treatment constr
_refine_ls_matrix_type full
_refine_ls_number_parameters 647
_refine_ls_number_reflns 9766
_refine_ls_number_restraints 0
_refine_ls_restrained_S_all 1.059
_refine_ls_R_factor_all 0.1071
_refine_ls_R_factor_gt 0.0712
_refine_ls_shift/su_max 0.001
_refine_ls_shift/su_mean 0.000
_refine_ls_structure_factor_coef Fsqd
_refine_ls_weighting_details 'w=1/[\s^2^(Fo^2^)+(0.1057P)^2^+4.9497P] where P=(Fo^2^+2Fc^2^)/3'
_refine_ls_weighting_scheme calc
_refine_ls_wR_factor_gt 0.1985
_refine_ls_wR_factor_ref 0.2202
_reflns_Friedel_coverage 0.000
_reflns_number_gt 6506
_reflns_number_total 9766
_reflns_threshold_expression 'I > 2\s(I)'
_cod_data_source_file d3sc00858d2.cif
_cod_data_source_block shelx_CCDC1
_cod_depositor_comments 'Adding full bibliography for 1569118--1569120.cif.'
_cod_original_formula_sum 'C120 H100 Cl4 N12 O2 Zn2.40'
_cod_database_code 1569119
_shelx_shelxl_version_number 2018/3
_shelx_space_group_comment
;
The symmetry employed for this shelxl refinement is uniquely defined
by the following loop, which should always be used as a source of
symmetry information in preference to the above space-group names.
They are only intended as comments.
;
_shelx_estimated_absorpt_t_min 0.896
_shelx_estimated_absorpt_t_max 0.933

loop_
_space_group_symop_operation_xyz
'x, y, z'
'-x, -y, -z'

loop_
_atom_site_label
_atom_site_type_symbol
_atom_site_fract_x
_atom_site_fract_y
_atom_site_fract_z
_atom_site_U_iso_or_equiv
_atom_site_adp_type
_atom_site_occupancy
_atom_site_site_symmetry_order
_atom_site_calc_flag
_atom_site_refinement_flags_posn
_atom_site_refinement_flags_adp
_atom_site_refinement_flags_occupancy
_atom_site_disorder_assembly
_atom_site_disorder_group
Zn1 Zn 0.34112(6) 0.51599(5) 0.42280(3) 0.0418(2) Uani 1 1 d . . . . .
Zn2 Zn 0.500000 0.500000 0.000000 0.0256(8) Uani 0.387(4) 2 d S . P . .
Cl1 Cl 0.53106(18) 0.24794(13) 0.27828(7) 0.0591(5) Uani 1 1 d . . . . .
Cl2 Cl 0.51306(14) 0.06325(11) 0.07023(7) 0.0448(4) Uani 1 1 d . . . . .
O1 O 0.0937(3) 0.7099(3) 0.14385(16) 0.0343(8) Uani 1 1 d . . . . .
N1 N 0.4185(4) 0.5414(4) 0.3246(2) 0.0350(10) Uani 1 1 d . . . . .
N2 N 0.5100(4) 0.3922(4) 0.4641(2) 0.0388(11) Uani 1 1 d . . . . .
N3 N 0.2601(5) 0.4839(4) 0.5197(2) 0.0424(11) Uani 1 1 d . . . . .
N4 N 0.1732(4) 0.6377(4) 0.3806(2) 0.0387(11) Uani 1 1 d . . . . .
N5 N 0.3675(3) 0.4445(3) 0.06269(18) 0.0257(8) Uani 1 1 d . . . . .
N6 N 0.3597(4) 0.6493(3) -0.04174(18) 0.0260(8) Uani 1 1 d . . . . .
C1 C 0.3618(5) 0.6168(4) 0.2622(2) 0.0351(12) Uani 1 1 d . . . . .
C2 C 0.4489(5) 0.5946(5) 0.2043(3) 0.0406(13) Uani 1 1 d . . . . .
C3 C 0.5591(5) 0.5085(5) 0.2330(3) 0.0455(14) Uani 1 1 d . . . . .
C4 C 0.5393(5) 0.4772(5) 0.3081(3) 0.0411(13) Uani 1 1 d . . . . .
C5 C 0.6310(5) 0.3942(5) 0.3551(3) 0.0448(14) Uani 1 1 d . . . . .
H5A H 0.712013 0.360868 0.335826 0.054 Uiso 1 1 calc R U . . .
C6 C 0.6177(5) 0.3544(5) 0.4271(3) 0.0409(13) Uani 1 1 d . . . . .
C7 C 0.7169(6) 0.2623(5) 0.4744(3) 0.0498(15) Uani 1 1 d . . . . .
C8 C 0.6626(6) 0.2487(5) 0.5393(3) 0.0474(15) Uani 1 1 d . . . . .
C9 C 0.5363(6) 0.3292(4) 0.5326(3) 0.0406(13) Uani 1 1 d . . . . .
C10 C 0.4466(6) 0.3391(4) 0.5873(3) 0.0469(15) Uani 1 1 d . . . . .
H10A H 0.476317 0.292755 0.633189 0.056 Uiso 1 1 calc R U . . .
C11 C 0.3207(6) 0.4087(5) 0.5816(3) 0.0461(14) Uani 1 1 d . . . . .
C12 C 0.2282(7) 0.4142(5) 0.6390(3) 0.0559(17) Uani 1 1 d . . . . .
C13 C 0.1128(7) 0.4919(5) 0.6117(3) 0.0544(16) Uani 1 1 d . . . . .
C14 C 0.1362(6) 0.5358(5) 0.5365(3) 0.0445(14) Uani 1 1 d . . . . .
C15 C 0.0467(6) 0.6205(5) 0.4897(3) 0.0483(15) Uani 1 1 d . . . . .
H15A H -0.036920 0.648503 0.507833 0.058 Uiso 1 1 calc R U . . .
C16 C 0.0639(6) 0.6706(5) 0.4183(3) 0.0445(14) Uani 1 1 d . . . . .
C17 C -0.0327(5) 0.7651(5) 0.3759(3) 0.0493(15) Uani 1 1 d . . . . .
C18 C 0.0195(5) 0.7938(5) 0.3108(3) 0.0447(14) Uani 1 1 d . . . . .
C19 C 0.1498(5) 0.7108(5) 0.3137(2) 0.0385(13) Uani 1 1 d . . . . .
C20 C 0.2384(5) 0.7000(5) 0.2585(2) 0.0361(12) Uani 1 1 d . . . . .
C21 C 0.4328(5) 0.6413(5) 0.1258(3) 0.0458(15) Uani 1 1 d . . . . .
H21A H 0.467315 0.578812 0.103226 0.055 Uiso 1 1 calc R U . . .
H21B H 0.340246 0.678240 0.114171 0.055 Uiso 1 1 calc R U . . .
C22 C 0.4959(9) 0.7207(7) 0.0967(4) 0.084(2) Uani 1 1 d . . . . .
H22A H 0.486542 0.744565 0.045094 0.127 Uiso 1 1 calc R U . . .
H22B H 0.587094 0.685635 0.109468 0.127 Uiso 1 1 calc R U . . .
H22C H 0.457173 0.785943 0.115663 0.127 Uiso 1 1 calc R U . . .
C23 C 0.6754(6) 0.4528(6) 0.1944(3) 0.0595(18) Uani 1 1 d . . . . .
H23A H 0.649417 0.452407 0.148367 0.089 Uiso 1 1 calc R U . . .
H23B H 0.718275 0.375579 0.222243 0.089 Uiso 1 1 calc R U . . .
H23C H 0.734395 0.493913 0.187306 0.089 Uiso 1 1 calc R U . . .
C24 C 0.8445(6) 0.1951(6) 0.4536(3) 0.0609(18) Uani 1 1 d . . . . .
H24A H 0.908099 0.179128 0.490365 0.073 Uiso 1 1 calc R U . . .
H24B H 0.869607 0.238812 0.408828 0.073 Uiso 1 1 calc R U . . .
C25 C 0.8459(9) 0.0863(7) 0.4439(5) 0.094(3) Uani 1 1 d . . . . .
H25A H 0.931550 0.044608 0.429476 0.140 Uiso 1 1 calc R U . . .
H25B H 0.783289 0.101894 0.407306 0.140 Uiso 1 1 calc R U . . .
H25C H 0.823809 0.041800 0.488513 0.140 Uiso 1 1 calc R U . . .
C26 C 0.7223(7) 0.1598(5) 0.6058(3) 0.0581(17) Uani 1 1 d . . . . .
H26A H 0.815323 0.141267 0.604657 0.087 Uiso 1 1 calc R U . . .
H26B H 0.702901 0.092575 0.608816 0.087 Uiso 1 1 calc R U . . .
H26C H 0.687450 0.187798 0.647137 0.087 Uiso 1 1 calc R U . . .
C27 C 0.2553(8) 0.3435(6) 0.7136(3) 0.070(2) Uani 1 1 d . . . . .
H27A H 0.181979 0.370660 0.743225 0.105 Uiso 1 1 calc R U . . .
H27B H 0.331702 0.347836 0.731222 0.105 Uiso 1 1 calc R U . . .
H27C H 0.270054 0.265558 0.715276 0.105 Uiso 1 1 calc R U . . .
C28 C -0.0099(8) 0.5249(6) 0.6485(3) 0.066(2) Uani 1 1 d . . . . .
H28A H -0.020303 0.457001 0.681186 0.080 Uiso 1 1 calc R U . . .
H28B H -0.080471 0.558181 0.613260 0.080 Uiso 1 1 calc R U . . .
C29 C -0.0216(10) 0.6077(9) 0.6901(5) 0.101(3) Uani 1 1 d . . . . .
H29A H -0.106096 0.627369 0.712117 0.152 Uiso 1 1 calc R U . . .
H29B H -0.011539 0.675322 0.658221 0.152 Uiso 1 1 calc R U . . .
H29C H 0.045086 0.574070 0.726827 0.152 Uiso 1 1 calc R U . . .
C30 C -0.1647(6) 0.8222(7) 0.4004(3) 0.069(2) Uani 1 1 d . . . . .
H30A H -0.216892 0.876878 0.359856 0.103 Uiso 1 1 calc R U . . .
H30B H -0.159133 0.860523 0.435061 0.103 Uiso 1 1 calc R U . . .
H30C H -0.204372 0.766280 0.422192 0.103 Uiso 1 1 calc R U . . .
C31 C -0.0509(6) 0.8981(5) 0.2545(3) 0.0521(16) Uani 1 1 d . . . . .
H31A H -0.143156 0.908850 0.255356 0.062 Uiso 1 1 calc R U . . .
H31B H -0.017414 0.889521 0.207426 0.062 Uiso 1 1 calc R U . . .
C32 C -0.0332(10) 1.0041(8) 0.2677(5) 0.117(4) Uani 1 1 d . . . . .
H32A H 0.057882 0.994358 0.265335 0.175 Uiso 1 1 calc R U . . .
H32B H -0.065934 1.012125 0.314503 0.175 Uiso 1 1 calc R U . . .
H32C H -0.080711 1.071397 0.231439 0.175 Uiso 1 1 calc R U . . .
C33 C 0.2066(5) 0.7933(5) 0.1910(2) 0.0364(12) Uani 1 1 d . . . . .
C34 C 0.2511(6) 0.8804(5) 0.1841(3) 0.0498(15) Uani 1 1 d . . . . .
H34A H 0.300183 0.878696 0.221414 0.060 Uiso 1 1 calc R U . . .
C35 C 0.2257(6) 0.9700(5) 0.1239(3) 0.0518(16) Uani 1 1 d . . . . .
H35A H 0.255847 1.029353 0.120392 0.062 Uiso 1 1 calc R U . . .
C36 C 0.1562(5) 0.9714(5) 0.0695(3) 0.0401(13) Uani 1 1 d . . . . .
H36A H 0.140844 1.030978 0.027443 0.048 Uiso 1 1 calc R U . . .
C37 C 0.1087(5) 0.8875(4) 0.0752(2) 0.0346(12) Uani 1 1 d . . . . .
H37A H 0.059031 0.890521 0.037684 0.041 Uiso 1 1 calc R U . . .
C38 C 0.1333(4) 0.7986(4) 0.1355(2) 0.0315(11) Uani 1 1 d . . . . .
C51 C 0.2405(4) 0.5067(4) 0.0680(2) 0.0259(10) Uani 1 1 d . . . . .
C52 C 0.1827(5) 0.4411(4) 0.1220(2) 0.0312(11) Uani 1 1 d . . . . .
H52A H 0.095925 0.464453 0.136441 0.037 Uiso 1 1 calc R U . . .
C53 C 0.2751(5) 0.3392(4) 0.1486(2) 0.0319(11) Uani 1 1 d . . . . .
H53A H 0.264709 0.278308 0.184569 0.038 Uiso 1 1 calc R U . . .
C54 C 0.3920(4) 0.3419(4) 0.1114(2) 0.0278(10) Uani 1 1 d . . . . .
C55 C 0.5110(4) 0.2572(4) 0.1245(2) 0.0265(10) Uani 1 1 d . . . . .
C56 C 0.3738(4) 0.7378(4) -0.0932(2) 0.0265(10) Uani 1 1 d . . . . .
C57 C 0.2509(5) 0.8254(4) -0.1105(2) 0.0309(11) Uani 1 1 d . . . . .
H57A H 0.234152 0.895850 -0.144323 0.037 Uiso 1 1 calc R U . . .
C58 C 0.1634(4) 0.7886(4) -0.0695(2) 0.0297(11) Uani 1 1 d . . . . .
H58A H 0.073598 0.827777 -0.069798 0.036 Uiso 1 1 calc R U . . .
C59 C 0.2320(4) 0.6788(4) -0.0254(2) 0.0255(10) Uani 1 1 d . . . . .
C60 C 0.1768(4) 0.6155(4) 0.0274(2) 0.0253(10) Uani 1 1 d . . . . .
C61 C 0.5177(4) 0.1493(4) 0.1781(2) 0.0301(11) Uani 1 1 d . . . . .
C62 C 0.5182(5) 0.0568(4) 0.1593(3) 0.0347(12) Uani 1 1 d . . . . .
C63 C 0.5267(5) -0.0429(4) 0.2092(3) 0.0432(14) Uani 1 1 d . . . . .
H63A H 0.528068 -0.105630 0.194665 0.052 Uiso 1 1 calc R U . . .
C64 C 0.5329(6) -0.0500(5) 0.2797(3) 0.0519(16) Uani 1 1 d . . . . .
H64A H 0.537714 -0.117727 0.314127 0.062 Uiso 1 1 calc R U . . .
C65 C 0.5324(6) 0.0385(5) 0.3006(3) 0.0486(15) Uani 1 1 d . . . . .
H65A H 0.536303 0.032698 0.349486 0.058 Uiso 1 1 calc R U . . .
C66 C 0.5261(5) 0.1377(4) 0.2511(3) 0.0383(12) Uani 1 1 d . . . . .
C67 C 0.0387(4) 0.6690(4) 0.0419(2) 0.0266(10) Uani 1 1 d . . . . .
C68 C -0.0574(4) 0.6733(4) 0.0000(3) 0.0315(11) Uani 1 1 d . . . . .
H68A H -0.034631 0.637719 -0.037275 0.038 Uiso 1 1 calc R U . . .
C69 C -0.1851(5) 0.7281(4) 0.0116(3) 0.0369(12) Uani 1 1 d . . . . .
H69A H -0.249064 0.729536 -0.017373 0.044 Uiso 1 1 calc R U . . .
C70 C -0.2198(5) 0.7807(4) 0.0652(3) 0.0357(12) Uani 1 1 d . . . . .
H70A H -0.307553 0.819896 0.072368 0.043 Uiso 1 1 calc R U . . .
C71 C -0.1270(5) 0.7767(4) 0.1086(3) 0.0377(12) Uani 1 1 d . . . . .
H71A H -0.150595 0.812118 0.145898 0.045 Uiso 1 1 calc R U . . .
C72 C 0.0005(4) 0.7205(4) 0.0969(2) 0.0282(11) Uani 1 1 d . . . . .

loop_
_atom_site_aniso_label
_atom_site_aniso_U_11
_atom_site_aniso_U_22
_atom_site_aniso_U_33
_atom_site_aniso_U_23
_atom_site_aniso_U_13
_atom_site_aniso_U_12
Zn1 0.0462(4) 0.0504(4) 0.0182(3) 0.0071(3) -0.0036(2) -0.0163(3)
Zn2 0.0232(12) 0.0233(12) 0.0210(10) 0.0049(7) 0.0009(7) -0.0058(8)
Cl1 0.1038(13) 0.0494(9) 0.0245(6) -0.0023(6) 0.0012(7) -0.0333(9)
Cl2 0.0488(8) 0.0355(7) 0.0438(7) -0.0086(6) -0.0077(6) -0.0072(6)
O1 0.040(2) 0.0338(19) 0.0206(16) 0.0040(14) -0.0088(14) -0.0087(15)
N1 0.035(2) 0.042(3) 0.0212(19) 0.0019(18) -0.0077(17) -0.012(2)
N2 0.051(3) 0.038(3) 0.024(2) 0.0008(18) -0.010(2) -0.016(2)
N3 0.058(3) 0.042(3) 0.025(2) -0.0015(19) 0.003(2) -0.021(2)
N4 0.046(3) 0.050(3) 0.0174(19) 0.0018(18) -0.0015(18) -0.021(2)
N5 0.025(2) 0.027(2) 0.0186(17) 0.0008(15) -0.0007(15) -0.0070(16)
N6 0.027(2) 0.029(2) 0.0176(17) 0.0022(15) 0.0012(15) -0.0109(17)
C1 0.033(3) 0.047(3) 0.019(2) 0.002(2) -0.005(2) -0.015(2)
C2 0.035(3) 0.060(4) 0.021(2) 0.001(2) -0.004(2) -0.019(3)
C3 0.038(3) 0.059(4) 0.027(3) -0.001(2) -0.005(2) -0.009(3)
C4 0.040(3) 0.050(3) 0.027(3) 0.000(2) -0.002(2) -0.016(3)
C5 0.041(3) 0.053(4) 0.035(3) -0.006(3) -0.004(2) -0.013(3)
C6 0.046(3) 0.041(3) 0.030(3) 0.002(2) -0.012(2) -0.014(3)
C7 0.054(4) 0.050(4) 0.036(3) 0.005(3) -0.015(3) -0.017(3)
C8 0.063(4) 0.041(3) 0.034(3) 0.002(2) -0.018(3) -0.018(3)
C9 0.064(4) 0.035(3) 0.023(2) 0.001(2) -0.005(2) -0.022(3)
C10 0.078(4) 0.030(3) 0.026(3) 0.003(2) -0.008(3) -0.018(3)
C11 0.075(4) 0.040(3) 0.023(2) 0.003(2) 0.001(3) -0.028(3)
C12 0.094(5) 0.039(3) 0.026(3) 0.003(2) 0.007(3) -0.025(3)
C13 0.075(5) 0.052(4) 0.031(3) -0.004(3) 0.017(3) -0.027(3)
C14 0.063(4) 0.043(3) 0.026(3) -0.002(2) 0.006(3) -0.024(3)
C15 0.047(3) 0.061(4) 0.032(3) -0.004(3) 0.009(2) -0.022(3)
C16 0.049(3) 0.056(4) 0.023(2) -0.001(2) 0.002(2) -0.019(3)
C17 0.037(3) 0.068(4) 0.034(3) -0.008(3) 0.006(2) -0.014(3)
C18 0.044(3) 0.062(4) 0.019(2) 0.001(2) -0.002(2) -0.016(3)
C19 0.036(3) 0.055(3) 0.019(2) 0.002(2) -0.006(2) -0.018(3)
C20 0.036(3) 0.051(3) 0.018(2) 0.003(2) -0.007(2) -0.018(2)
C21 0.035(3) 0.068(4) 0.019(2) 0.004(2) -0.002(2) -0.013(3)
C22 0.107(7) 0.091(6) 0.059(4) 0.000(4) -0.019(4) -0.050(5)
C23 0.049(4) 0.069(4) 0.037(3) 0.008(3) -0.006(3) -0.008(3)
C24 0.046(4) 0.065(4) 0.048(4) 0.002(3) -0.015(3) -0.002(3)
C25 0.087(6) 0.086(6) 0.086(6) -0.028(5) -0.018(5) 0.002(5)
C26 0.072(4) 0.051(4) 0.035(3) 0.016(3) -0.018(3) -0.019(3)
C27 0.110(6) 0.054(4) 0.025(3) 0.010(3) 0.010(3) -0.024(4)
C28 0.095(6) 0.062(4) 0.039(3) -0.010(3) 0.020(4) -0.031(4)
C29 0.112(8) 0.139(9) 0.073(6) -0.044(6) 0.039(5) -0.066(7)
C30 0.052(4) 0.095(6) 0.034(3) -0.001(3) 0.000(3) -0.008(4)
C31 0.041(3) 0.068(4) 0.029(3) -0.004(3) -0.007(2) -0.003(3)
C32 0.120(8) 0.112(8) 0.059(5) 0.004(5) -0.026(5) 0.013(6)
C33 0.032(3) 0.054(3) 0.017(2) 0.002(2) -0.004(2) -0.016(2)
C34 0.048(3) 0.072(4) 0.028(3) 0.005(3) -0.015(2) -0.030(3)
C35 0.056(4) 0.066(4) 0.037(3) 0.008(3) -0.011(3) -0.039(3)
C36 0.034(3) 0.050(3) 0.025(2) 0.009(2) -0.008(2) -0.015(2)
C37 0.034(3) 0.043(3) 0.019(2) 0.000(2) -0.006(2) -0.010(2)
C38 0.025(2) 0.040(3) 0.020(2) 0.002(2) -0.0005(19) -0.007(2)
C51 0.023(2) 0.031(3) 0.018(2) -0.0007(18) 0.0018(18) -0.009(2)
C52 0.025(2) 0.037(3) 0.028(2) -0.002(2) 0.005(2) -0.012(2)
C53 0.030(3) 0.030(3) 0.028(2) 0.003(2) 0.005(2) -0.011(2)
C54 0.030(3) 0.028(3) 0.020(2) 0.0006(18) 0.0050(19) -0.011(2)
C55 0.031(3) 0.024(2) 0.022(2) 0.0007(18) 0.0025(19) -0.011(2)
C56 0.029(2) 0.028(2) 0.018(2) 0.0031(18) -0.0030(18) -0.010(2)
C57 0.032(3) 0.029(3) 0.022(2) 0.0048(19) -0.0024(19) -0.007(2)
C58 0.023(2) 0.032(3) 0.023(2) 0.0030(19) 0.0007(19) -0.005(2)
C59 0.023(2) 0.027(2) 0.019(2) 0.0000(18) -0.0022(18) -0.0050(19)
C60 0.029(2) 0.027(2) 0.018(2) -0.0014(18) 0.0007(18) -0.0109(19)
C61 0.027(3) 0.030(3) 0.025(2) 0.004(2) 0.0030(19) -0.008(2)
C62 0.028(3) 0.032(3) 0.033(3) 0.001(2) -0.001(2) -0.004(2)
C63 0.039(3) 0.026(3) 0.060(4) 0.001(2) -0.006(3) -0.014(2)
C64 0.048(4) 0.034(3) 0.053(4) 0.015(3) 0.002(3) -0.012(3)
C65 0.056(4) 0.046(4) 0.029(3) 0.009(2) 0.006(3) -0.017(3)
C66 0.045(3) 0.033(3) 0.027(2) 0.005(2) 0.001(2) -0.012(2)
C67 0.024(2) 0.028(2) 0.021(2) 0.0045(18) -0.0016(18) -0.0082(19)
C68 0.027(3) 0.034(3) 0.030(2) -0.004(2) -0.001(2) -0.008(2)
C69 0.026(3) 0.042(3) 0.039(3) 0.000(2) -0.001(2) -0.015(2)
C70 0.025(3) 0.030(3) 0.041(3) 0.003(2) 0.005(2) -0.007(2)
C71 0.041(3) 0.033(3) 0.030(3) -0.003(2) 0.009(2) -0.009(2)
C72 0.030(3) 0.028(3) 0.018(2) 0.0061(18) -0.0047(19) -0.010(2)

loop_
_atom_type_symbol
_atom_type_description
_atom_type_scat_dispersion_real
_atom_type_scat_dispersion_imag
_atom_type_scat_source
C C 0.0033 0.0016 'International Tables Vol C Tables 4.2.6.8 and 6.1.1.4'
H H 0.0000 0.0000 'International Tables Vol C Tables 4.2.6.8 and 6.1.1.4'
N N 0.0061 0.0033 'International Tables Vol C Tables 4.2.6.8 and 6.1.1.4'
O O 0.0106 0.0060 'International Tables Vol C Tables 4.2.6.8 and 6.1.1.4'
Zn Zn 0.2839 1.4301 'International Tables Vol C Tables 4.2.6.8 and 6.1.1.4'
Cl Cl 0.1484 0.1585 'International Tables Vol C Tables 4.2.6.8 and 6.1.1.4'

loop_
_geom_angle_atom_site_label_1
_geom_angle_atom_site_label_2
_geom_angle_atom_site_label_3
_geom_angle
_geom_angle_site_symmetry_1
_geom_angle_site_symmetry_3
_geom_angle_publ_flag
N1 Zn1 N3 176.62(18) . . ?
N1 Zn1 N4 88.39(16) . . ?
N3 Zn1 N4 91.50(18) . . ?
N1 Zn1 N2 91.11(17) . . ?
N3 Zn1 N2 88.95(18) . . ?
N4 Zn1 N2 179.09(18) . . ?
N6 Zn2 N6 180.0 2_665 . ?
N6 Zn2 N5 89.91(14) 2_665 . ?
N6 Zn2 N5 90.09(14) . . ?
N6 Zn2 N5 90.08(14) 2_665 2_665 ?
N6 Zn2 N5 89.91(14) . 2_665 ?
N5 Zn2 N5 180.0 . 2_665 ?
C38 O1 C72 118.2(3) . . ?
C4 N1 C1 107.0(4) . . ?
C4 N1 Zn1 124.1(3) . . ?
C1 N1 Zn1 128.7(3) . . ?
C6 N2 C9 106.1(4) . . ?
C6 N2 Zn1 125.9(3) . . ?
C9 N2 Zn1 127.9(4) . . ?
C14 N3 C11 106.8(4) . . ?
C14 N3 Zn1 126.2(3) . . ?
C11 N3 Zn1 126.9(4) . . ?
C16 N4 C19 106.5(4) . . ?
C16 N4 Zn1 124.4(3) . . ?
C19 N4 Zn1 128.8(4) . . ?
C51 N5 C54 107.5(4) . . ?
C51 N5 Zn2 125.9(3) . . ?
C54 N5 Zn2 126.3(3) . . ?
C56 N6 C59 106.9(4) . . ?
C56 N6 Zn2 126.6(3) . . ?
C59 N6 Zn2 126.4(3) . . ?
N1 C1 C20 123.4(4) . . ?
N1 C1 C2 108.8(4) . . ?
C20 C1 C2 127.7(4) . . ?
C3 C2 C1 107.4(4) . . ?
C3 C2 C21 120.5(5) . . ?
C1 C2 C21 131.9(5) . . ?
C2 C3 C4 106.4(5) . . ?
C2 C3 C23 127.6(5) . . ?
C4 C3 C23 125.9(5) . . ?
N1 C4 C5 126.5(5) . . ?
N1 C4 C3 110.2(4) . . ?
C5 C4 C3 123.2(5) . . ?
C4 C5 C6 127.1(6) . . ?
C4 C5 H5A 116.4 . . ?
C6 C5 H5A 116.4 . . ?
N2 C6 C5 125.0(5) . . ?
N2 C6 C7 110.1(5) . . ?
C5 C6 C7 124.9(5) . . ?
C8 C7 C6 105.3(5) . . ?
C8 C7 C24 128.0(5) . . ?
C6 C7 C24 126.5(5) . . ?
C7 C8 C9 107.6(5) . . ?
C7 C8 C26 126.3(6) . . ?
C9 C8 C26 126.0(6) . . ?
N2 C9 C10 123.8(5) . . ?
N2 C9 C8 110.9(5) . . ?
C10 C9 C8 125.2(5) . . ?
C11 C10 C9 126.9(5) . . ?
C11 C10 H10A 116.5 . . ?
C9 C10 H10A 116.5 . . ?
C10 C11 N3 125.3(5) . . ?
C10 C11 C12 125.7(5) . . ?
N3 C11 C12 109.0(5) . . ?
C13 C12 C11 107.9(5) . . ?
C13 C12 C27 126.7(6) . . ?
C11 C12 C27 125.4(6) . . ?
C12 C13 C14 105.4(5) . . ?
C12 C13 C28 128.1(5) . . ?
C14 C13 C28 126.5(6) . . ?
N3 C14 C15 124.4(5) . . ?
N3 C14 C13 110.8(5) . . ?
C15 C14 C13 124.8(6) . . ?
C14 C15 C16 127.9(6) . . ?
C14 C15 H15A 116.1 . . ?
C16 C15 H15A 116.1 . . ?
N4 C16 C15 125.5(5) . . ?
N4 C16 C17 111.1(4) . . ?
C15 C16 C17 123.4(5) . . ?
C18 C17 C16 107.2(5) . . ?
C18 C17 C30 127.7(5) . . ?
C16 C17 C30 125.1(5) . . ?
C17 C18 C19 106.1(5) . . ?
C17 C18 C31 121.8(5) . . ?
C19 C18 C31 131.9(5) . . ?
N4 C19 C20 123.1(5) . . ?
N4 C19 C18 109.1(4) . . ?
C20 C19 C18 127.7(4) . . ?
C19 C20 C1 126.5(4) . . ?
C19 C20 C33 117.3(5) . . ?
C1 C20 C33 115.9(4) . . ?
C22 C21 C2 113.3(5) . . ?
C22 C21 H21A 108.9 . . ?
C2 C21 H21A 108.9 . . ?
C22 C21 H21B 108.9 . . ?
C2 C21 H21B 108.9 . . ?
H21A C21 H21B 107.7 . . ?
C21 C22 H22A 109.5 . . ?
C21 C22 H22B 109.5 . . ?
H22A C22 H22B 109.5 . . ?
C21 C22 H22C 109.5 . . ?
H22A C22 H22C 109.5 . . ?
H22B C22 H22C 109.5 . . ?
C3 C23 H23A 109.5 . . ?
C3 C23 H23B 109.5 . . ?
H23A C23 H23B 109.5 . . ?
C3 C23 H23C 109.5 . . ?
H23A C23 H23C 109.5 . . ?
H23B C23 H23C 109.5 . . ?
C7 C24 C25 111.8(6) . . ?
C7 C24 H24A 109.3 . . ?
C25 C24 H24A 109.3 . . ?
C7 C24 H24B 109.3 . . ?
C25 C24 H24B 109.3 . . ?
H24A C24 H24B 107.9 . . ?
C24 C25 H25A 109.5 . . ?
C24 C25 H25B 109.5 . . ?
H25A C25 H25B 109.5 . . ?
C24 C25 H25C 109.5 . . ?
H25A C25 H25C 109.5 . . ?
H25B C25 H25C 109.5 . . ?
C8 C26 H26A 109.5 . . ?
C8 C26 H26B 109.5 . . ?
H26A C26 H26B 109.5 . . ?
C8 C26 H26C 109.5 . . ?
H26A C26 H26C 109.5 . . ?
H26B C26 H26C 109.5 . . ?
C12 C27 H27A 109.5 . . ?
C12 C27 H27B 109.5 . . ?
H27A C27 H27B 109.5 . . ?
C12 C27 H27C 109.5 . . ?
H27A C27 H27C 109.5 . . ?
H27B C27 H27C 109.5 . . ?
C13 C28 C29 113.8(7) . . ?
C13 C28 H28A 108.8 . . ?
C29 C28 H28A 108.8 . . ?
C13 C28 H28B 108.8 . . ?
C29 C28 H28B 108.8 . . ?
H28A C28 H28B 107.7 . . ?
C28 C29 H29A 109.5 . . ?
C28 C29 H29B 109.5 . . ?
H29A C29 H29B 109.5 . . ?
C28 C29 H29C 109.5 . . ?
H29A C29 H29C 109.5 . . ?
H29B C29 H29C 109.5 . . ?
C17 C30 H30A 109.5 . . ?
C17 C30 H30B 109.5 . . ?
H30A C30 H30B 109.5 . . ?
C17 C30 H30C 109.5 . . ?
H30A C30 H30C 109.5 . . ?
H30B C30 H30C 109.5 . . ?
C18 C31 C32 110.2(5) . . ?
C18 C31 H31A 109.6 . . ?
C32 C31 H31A 109.6 . . ?
C18 C31 H31B 109.6 . . ?
C32 C31 H31B 109.6 . . ?
H31A C31 H31B 108.1 . . ?
C31 C32 H32A 109.5 . . ?
C31 C32 H32B 109.5 . . ?
H32A C32 H32B 109.5 . . ?
C31 C32 H32C 109.5 . . ?
H32A C32 H32C 109.5 . . ?
H32B C32 H32C 109.5 . . ?
C34 C33 C38 118.0(4) . . ?
C34 C33 C20 117.9(4) . . ?
C38 C33 C20 124.2(5) . . ?
C35 C34 C33 121.7(5) . . ?
C35 C34 H34A 119.1 . . ?
C33 C34 H34A 119.1 . . ?
C36 C35 C34 119.0(6) . . ?
C36 C35 H35A 120.5 . . ?
C34 C35 H35A 120.5 . . ?
C37 C36 C35 120.8(5) . . ?
C37 C36 H36A 119.6 . . ?
C35 C36 H36A 119.6 . . ?
C36 C37 C38 120.2(5) . . ?
C36 C37 H37A 119.9 . . ?
C38 C37 H37A 119.9 . . ?
O1 C38 C37 123.5(4) . . ?
O1 C38 C33 116.1(4) . . ?
C37 C38 C33 120.3(5) . . ?
N5 C51 C60 125.8(4) . . ?
N5 C51 C52 109.0(4) . . ?
C60 C51 C52 125.2(4) . . ?
C53 C52 C51 107.7(4) . . ?
C53 C52 H52A 126.1 . . ?
C51 C52 H52A 126.1 . . ?
C52 C53 C54 106.7(4) . . ?
C52 C53 H53A 126.7 . . ?
C54 C53 H53A 126.7 . . ?
N5 C54 C55 125.1(4) . . ?
N5 C54 C53 109.1(4) . . ?
C55 C54 C53 125.8(4) . . ?
C54 C55 C56 126.4(4) . 2_665 ?
C54 C55 C61 117.3(4) . . ?
C56 C55 C61 116.3(4) 2_665 . ?
N6 C56 C55 125.5(4) . 2_665 ?
N6 C56 C57 109.5(4) . . ?
C55 C56 C57 125.0(4) 2_665 . ?
C58 C57 C56 107.1(4) . . ?
C58 C57 H57A 126.4 . . ?
C56 C57 H57A 126.4 . . ?
C57 C58 C59 107.1(4) . . ?
C57 C58 H58A 126.4 . . ?
C59 C58 H58A 126.4 . . ?
N6 C59 C60 125.9(4) . . ?
N6 C59 C58 109.3(4) . . ?
C60 C59 C58 124.7(4) . . ?
C59 C60 C51 125.4(4) . . ?
C59 C60 C67 117.1(4) . . ?
C51 C60 C67 117.5(4) . . ?
C62 C61 C66 116.5(4) . . ?
C62 C61 C55 122.7(4) . . ?
C66 C61 C55 120.8(5) . . ?
C61 C62 C63 122.1(5) . . ?
C61 C62 Cl2 119.2(4) . . ?
C63 C62 Cl2 118.6(4) . . ?
C64 C63 C62 119.4(5) . . ?
C64 C63 H63A 120.3 . . ?
C62 C63 H63A 120.3 . . ?
C65 C64 C63 120.5(5) . . ?
C65 C64 H64A 119.7 . . ?
C63 C64 H64A 119.7 . . ?
C64 C65 C66 120.5(5) . . ?
C64 C65 H65A 119.8 . . ?
C66 C65 H65A 119.8 . . ?
C65 C66 C61 121.0(5) . . ?
C65 C66 Cl1 119.9(4) . . ?
C61 C66 Cl1 119.1(4) . . ?
C68 C67 C72 117.3(4) . . ?
C68 C67 C60 121.8(4) . . ?
C72 C67 C60 120.9(4) . . ?
C69 C68 C67 121.3(5) . . ?
C69 C68 H68A 119.3 . . ?
C67 C68 H68A 119.3 . . ?
C70 C69 C68 120.1(5) . . ?
C70 C69 H69A 120.0 . . ?
C68 C69 H69A 120.0 . . ?
C69 C70 C71 120.1(5) . . ?
C69 C70 H70A 119.9 . . ?
C71 C70 H70A 119.9 . . ?
C72 C71 C70 119.2(5) . . ?
C72 C71 H71A 120.4 . . ?
C70 C71 H71A 120.4 . . ?
C71 C72 C67 121.9(4) . . ?
C71 C72 O1 119.1(4) . . ?
C67 C72 O1 118.9(4) . . ?

loop_
_geom_bond_atom_site_label_1
_geom_bond_atom_site_label_2
_geom_bond_distance
_geom_bond_site_symmetry_2
_geom_bond_publ_flag
Zn1 N1 2.037(4) . ?
Zn1 N3 2.040(4) . ?
Zn1 N4 2.043(4) . ?
Zn1 N2 2.055(4) . ?
Zn2 N6 2.036(4) 2_665 ?
Zn2 N6 2.036(4) . ?
Zn2 N5 2.054(4) . ?
Zn2 N5 2.054(4) 2_665 ?
Cl1 C66 1.718(6) . ?
Cl2 C62 1.739(5) . ?
O1 C38 1.369(6) . ?
O1 C72 1.404(6) . ?
N1 C4 1.379(7) . ?
N1 C1 1.382(6) . ?
N2 C6 1.357(7) . ?
N2 C9 1.367(6) . ?
N3 C14 1.364(7) . ?
N3 C11 1.387(7) . ?
N4 C16 1.366(7) . ?
N4 C19 1.383(6) . ?
N5 C51 1.373(6) . ?
N5 C54 1.379(6) . ?
N6 C56 1.370(5) . ?
N6 C59 1.372(6) . ?
C1 C20 1.416(7) . ?
C1 C2 1.454(7) . ?
C2 C3 1.376(7) . ?
C2 C21 1.498(6) . ?
C3 C4 1.440(7) . ?
C3 C23 1.502(8) . ?
C4 C5 1.383(7) . ?
C5 C6 1.384(7) . ?
C5 H5A 0.9500 . ?
C6 C7 1.471(7) . ?
C7 C8 1.360(8) . ?
C7 C24 1.476(9) . ?
C8 C9 1.421(8) . ?
C8 C26 1.511(7) . ?
C9 C10 1.405(8) . ?
C10 C11 1.371(9) . ?
C10 H10A 0.9500 . ?
C11 C12 1.461(8) . ?
C12 C13 1.370(9) . ?
C12 C27 1.496(7) . ?
C13 C14 1.469(7) . ?
C13 C28 1.472(9) . ?
C14 C15 1.376(8) . ?
C15 C16 1.407(7) . ?
C15 H15A 0.9500 . ?
C16 C17 1.429(8) . ?
C17 C18 1.371(7) . ?
C17 C30 1.502(8) . ?
C18 C19 1.471(8) . ?
C18 C31 1.510(7) . ?
C19 C20 1.406(7) . ?
C20 C33 1.508(6) . ?
C21 C22 1.441(9) . ?
C21 H21A 0.9900 . ?
C21 H21B 0.9900 . ?
C22 H22A 0.9800 . ?
C22 H22B 0.9800 . ?
C22 H22C 0.9800 . ?
C23 H23A 0.9800 . ?
C23 H23B 0.9800 . ?
C23 H23C 0.9800 . ?
C24 C25 1.507(11) . ?
C24 H24A 0.9900 . ?
C24 H24B 0.9900 . ?
C25 H25A 0.9800 . ?
C25 H25B 0.9800 . ?
C25 H25C 0.9800 . ?
C26 H26A 0.9800 . ?
C26 H26B 0.9800 . ?
C26 H26C 0.9800 . ?
C27 H27A 0.9800 . ?
C27 H27B 0.9800 . ?
C27 H27C 0.9800 . ?
C28 C29 1.511(11) . ?
C28 H28A 0.9900 . ?
C28 H28B 0.9900 . ?
C29 H29A 0.9800 . ?
C29 H29B 0.9800 . ?
C29 H29C 0.9800 . ?
C30 H30A 0.9800 . ?
C30 H30B 0.9800 . ?
C30 H30C 0.9800 . ?
C31 C32 1.587(12) . ?
C31 H31A 0.9900 . ?
C31 H31B 0.9900 . ?
C32 H32A 0.9800 . ?
C32 H32B 0.9800 . ?
C32 H32C 0.9800 . ?
C33 C34 1.390(8) . ?
C33 C38 1.401(7) . ?
C34 C35 1.389(7) . ?
C34 H34A 0.9500 . ?
C35 C36 1.377(7) . ?
C35 H35A 0.9500 . ?
C36 C37 1.376(7) . ?
C36 H36A 0.9500 . ?
C37 C38 1.387(6) . ?
C37 H37A 0.9500 . ?
C51 C60 1.396(6) . ?
C51 C52 1.441(6) . ?
C52 C53 1.366(7) . ?
C52 H52A 0.9500 . ?
C53 C54 1.448(6) . ?
C53 H53A 0.9500 . ?
C54 C55 1.386(6) . ?
C55 C56 1.394(6) 2_665 ?
C55 C61 1.506(6) . ?
C56 C57 1.438(6) . ?
C57 C58 1.355(7) . ?
C57 H57A 0.9500 . ?
C58 C59 1.440(6) . ?
C58 H58A 0.9500 . ?
C59 C60 1.394(6) . ?
C60 C67 1.488(6) . ?
C61 C62 1.379(7) . ?
C61 C66 1.412(7) . ?
C62 C63 1.389(7) . ?
C63 C64 1.375(9) . ?
C63 H63A 0.9500 . ?
C64 C65 1.349(9) . ?
C64 H64A 0.9500 . ?
C65 C66 1.386(7) . ?
C65 H65A 0.9500 . ?
C67 C68 1.394(7) . ?
C67 C72 1.395(7) . ?
C68 C69 1.380(7) . ?
C68 H68A 0.9500 . ?
C69 C70 1.378(8) . ?
C69 H69A 0.9500 . ?
C70 C71 1.384(7) . ?
C70 H70A 0.9500 . ?
C71 C72 1.382(7) . ?
C71 H71A 0.9500 . ?
